data_4065998
loop_
_publ_author_name
'Jothibasu, Ramasamy'
'Huang, Kuo-Wei'
'Huynh, Han Vinh'

_publ_section_title
;
 Synthesis ofcis- andtrans-Diisothiocyanato&#x2212;Bis(NHC) Complexes of
 Nickel(II) and Applications in the Kumada&#x2212;Corriu Reaction
;
_journal_issue 17
_journal_name_full Organometallics
_journal_page_first 3746
_journal_paper_doi 10.1021/om100241v
_journal_volume 29
_journal_year 2010
_chemical_formula_sum 'C24 H28 N6 Ni S2'
_chemical_formula_weight 523.35
_chemical_name_systematic
; 
 ? 
;
_space_group_IT_number 15
_symmetry_cell_setting monoclinic
_symmetry_space_group_name_Hall '-C 2yc'
_symmetry_space_group_name_H-M 'C 1 2/c 1'
_atom_sites_solution_hydrogens geom
_atom_sites_solution_primary direct
_atom_sites_solution_secondary difmap
_audit_creation_method SHELXL-97
_cell_angle_alpha 90.00
_cell_angle_beta 97.304(2)
_cell_angle_gamma 90.00
_cell_formula_units_Z 4
_cell_length_a 17.0446(12)
_cell_length_b 14.3126(11)
_cell_length_c 10.7475(8)
_cell_measurement_reflns_used 1716
_cell_measurement_temperature 223(2)
_cell_measurement_theta_max 23.31
_cell_measurement_theta_min 2.41
_cell_volume 2600.6(3)
_computing_cell_refinement 'Bruker SMART'
_computing_data_collection 'Bruker SMART'
_computing_data_reduction 'Bruker SAINT'
_computing_molecular_graphics 'Bruker SHELXTL'
_computing_publication_material 'Bruker SHELXTL'
_computing_structure_refinement 'SHELXL-97 (Sheldrick, 1997)'
_computing_structure_solution 'SHELXS-97 (Sheldrick, 1990)'
_diffrn_ambient_temperature 223(2)
_diffrn_measured_fraction_theta_full 0.996
_diffrn_measured_fraction_theta_max 0.996
_diffrn_measurement_device_type 'CCD area detector'
_diffrn_measurement_method 'phi and omega scans'
_diffrn_radiation_monochromator graphite
_diffrn_radiation_source 'fine-focus sealed tube'
_diffrn_radiation_type MoK\a
_diffrn_radiation_wavelength 0.71073
_diffrn_reflns_av_R_equivalents 0.0384
_diffrn_reflns_av_sigmaI/netI 0.0439
_diffrn_reflns_limit_h_max 20
_diffrn_reflns_limit_h_min -22
_diffrn_reflns_limit_k_max 10
_diffrn_reflns_limit_k_min -18
_diffrn_reflns_limit_l_max 13
_diffrn_reflns_limit_l_min -13
_diffrn_reflns_number 8986
_diffrn_reflns_theta_full 27.48
_diffrn_reflns_theta_max 27.48
_diffrn_reflns_theta_min 1.86
_exptl_absorpt_coefficient_mu 0.930
_exptl_absorpt_correction_T_max 0.9293
_exptl_absorpt_correction_T_min 0.8966
_exptl_absorpt_correction_type multi-scan
_exptl_absorpt_process_details 'Sadabs,(Sheldrick 2001)'
_exptl_crystal_colour Yellow
_exptl_crystal_density_diffrn 1.337
_exptl_crystal_density_meas ?
_exptl_crystal_density_method 'not measured'
_exptl_crystal_description Rhombus
_exptl_crystal_F_000 1096
_exptl_crystal_size_max 0.12
_exptl_crystal_size_mid 0.10
_exptl_crystal_size_min 0.08
_refine_diff_density_max 0.649
_refine_diff_density_min -0.257
_refine_diff_density_rms 0.085
_refine_ls_extinction_method none
_refine_ls_goodness_of_fit_ref 1.128
_refine_ls_hydrogen_treatment constr
_refine_ls_matrix_type full
_refine_ls_number_parameters 152
_refine_ls_number_reflns 2969
_refine_ls_number_restraints 0
_refine_ls_restrained_S_all 1.128
_refine_ls_R_factor_all 0.0762
_refine_ls_R_factor_gt 0.0597
_refine_ls_shift/su_max 0.000
_refine_ls_shift/su_mean 0.000
_refine_ls_structure_factor_coef Fsqd
_refine_ls_weighting_details 'calc w=1/[\s^2^(Fo^2^)+(0.0607P)^2^+2.0730P] where P=(Fo^2^+2Fc^2^)/3'
_refine_ls_weighting_scheme calc
_refine_ls_wR_factor_gt 0.1302
_refine_ls_wR_factor_ref 0.1374
_reflns_number_gt 2405
_reflns_number_total 2969
_reflns_threshold_expression >2sigma(I)
_cod_data_source_file om100241v_si_002.cif
_cod_data_source_block cis-2e
_cod_depositor_comments
;
The following automatic conversions were performed:

'_symmetry_cell_setting' value 'Monoclinic' changed to 'monoclinic'
according to /home/saulius/struct/CIF-dictionaries/cif_core.dic
dictionary named 'cif_core.dic' version 2.4.1 from
2010-06-29.

'_exptl_absorpt_correction_type' value 'Multi-scan'
changed to 'multi-scan' according to
/home/saulius/struct/CIF-dictionaries/cif_core.dic dictionary named
'cif_core.dic' version 2.4.1 from 2010-06-29.

Automatic conversion script
Id: cif_fix_values 1715 2011-07-08 13:25:40Z adriana 

The following automatic conversions were performed:

'_exptl_crystal_density_meas' value 'not measured' was changed to '?'
- the value is perceived as not measured.

Automatic conversion script
Id: cif_fix_values 3008 2015-01-20 13:52:24Z robertas 

The following automatic conversions were performed:

'_refine_ls_hydrogen_treatment' value 'contr' was replaced with the
value 'constr' as specified in the replacement file
'src/cod-tools/trunk/data/replacement-values/replacement_values.lst'.

Automatic conversion script
Id: cif_fix_values 5376 2017-05-30 11:51:03Z andrius 
;
_cod_original_sg_symbol_H-M C2/c
_cod_database_code 4065998

loop_
_symmetry_equiv_pos_as_xyz
'x, y, z'
'-x, y, -z+1/2'
'x+1/2, y+1/2, z'
'-x+1/2, y+1/2, -z+1/2'
'-x, -y, -z'
'x, -y, z-1/2'
'-x+1/2, -y+1/2, -z'
'x+1/2, -y+1/2, z-1/2'

loop_
_atom_site_label
_atom_site_type_symbol
_atom_site_fract_x
_atom_site_fract_y
_atom_site_fract_z
_atom_site_U_iso_or_equiv
_atom_site_adp_type
_atom_site_occupancy
_atom_site_symmetry_multiplicity
_atom_site_calc_flag
_atom_site_refinement_flags
Ni1 Ni 0.0000 0.10608(4) 0.2500 0.03453(19) Uani 1 2 d S
S1 S 0.16477(5) -0.14241(6) 0.38848(9) 0.0491(3) Uani 1 1 d .
N1 N 0.10909(14) 0.26628(18) 0.2795(2) 0.0372(6) Uani 1 1 d .
N2 N 0.08302(14) 0.20615(18) 0.4548(2) 0.0378(6) Uani 1 1 d .
N3 N 0.07251(15) 0.01214(19) 0.3118(3) 0.0426(6) Uani 1 1 d .
C1 C 0.06727(16) 0.1983(2) 0.3293(3) 0.0361(7) Uani 1 1 d .
C2 C 0.13519(17) 0.2795(2) 0.4863(3) 0.0405(7) Uani 1 1 d .
C3 C 0.1687(2) 0.3132(3) 0.6031(4) 0.0537(9) Uani 1 1 d .
H3 H 0.1573 0.2870 0.6790 0.064 Uiso 1 1 calc R
C4 C 0.2198(2) 0.3878(3) 0.5994(4) 0.0606(11) Uani 1 1 d .
H4 H 0.2435 0.4138 0.6753 0.073 Uiso 1 1 calc R
C5 C 0.2373(2) 0.4256(3) 0.4867(4) 0.0625(11) Uani 1 1 d .
H5 H 0.2729 0.4758 0.4889 0.075 Uiso 1 1 calc R
C6 C 0.2041(2) 0.3919(2) 0.3730(4) 0.0515(9) Uani 1 1 d .
H6 H 0.2157 0.4177 0.2971 0.062 Uiso 1 1 calc R
C7 C 0.15198(18) 0.3171(2) 0.3760(3) 0.0406(7) Uani 1 1 d .
C8 C 0.0527(2) 0.1445(3) 0.5454(3) 0.0477(8) Uani 1 1 d .
H8A H 0.0108 0.1058 0.5030 0.072 Uiso 1 1 calc R
H8B H 0.0321 0.1816 0.6094 0.072 Uiso 1 1 calc R
H8C H 0.0952 0.1049 0.5842 0.072 Uiso 1 1 calc R
C9 C 0.11219(19) 0.2848(2) 0.1461(3) 0.0447(8) Uani 1 1 d .
H9A H 0.0888 0.2318 0.0970 0.054 Uiso 1 1 calc R
H9B H 0.1677 0.2897 0.1316 0.054 Uiso 1 1 calc R
C10 C 0.0689(2) 0.3739(2) 0.0997(4) 0.0544(9) Uani 1 1 d .
H10A H 0.0133 0.3694 0.1136 0.065 Uiso 1 1 calc R
H10B H 0.0924 0.4274 0.1478 0.065 Uiso 1 1 calc R
C11 C 0.0738(3) 0.3895(3) -0.0392(5) 0.0768(13) Uani 1 1 d .
H11A H 0.1287 0.3891 -0.0539 0.115 Uiso 1 1 calc R
H11B H 0.0502 0.4493 -0.0647 0.115 Uiso 1 1 calc R
H11C H 0.0454 0.3400 -0.0876 0.115 Uiso 1 1 calc R
C12 C 0.11131(17) -0.0516(2) 0.3440(3) 0.0370(7) Uani 1 1 d .

loop_
_atom_site_aniso_label
_atom_site_aniso_U_11
_atom_site_aniso_U_22
_atom_site_aniso_U_33
_atom_site_aniso_U_23
_atom_site_aniso_U_13
_atom_site_aniso_U_12
Ni1 0.0248(3) 0.0285(3) 0.0475(4) 0.000 -0.0061(2) 0.000
S1 0.0406(5) 0.0414(5) 0.0627(6) 0.0041(4) -0.0029(4) 0.0106(4)
N1 0.0282(12) 0.0338(14) 0.0482(15) -0.0031(11) -0.0011(11) -0.0031(11)
N2 0.0315(13) 0.0352(14) 0.0442(15) -0.0001(11) -0.0045(11) 0.0011(11)
N3 0.0312(13) 0.0374(15) 0.0558(17) -0.0013(12) -0.0079(12) 0.0023(12)
C1 0.0256(14) 0.0319(16) 0.0493(18) -0.0005(13) -0.0014(13) -0.0005(12)
C2 0.0284(15) 0.0328(16) 0.057(2) -0.0081(14) -0.0056(14) 0.0042(13)
C3 0.0454(19) 0.053(2) 0.058(2) -0.0107(17) -0.0091(17) 0.0085(18)
C4 0.049(2) 0.052(2) 0.073(3) -0.025(2) -0.0189(19) 0.0036(19)
C5 0.040(2) 0.043(2) 0.099(3) -0.016(2) -0.013(2) -0.0034(17)
C6 0.0367(18) 0.0392(18) 0.077(3) -0.0056(18) -0.0012(17) -0.0032(15)
C7 0.0295(15) 0.0308(16) 0.059(2) -0.0085(14) -0.0039(14) -0.0021(13)
C8 0.0449(19) 0.052(2) 0.0455(19) 0.0048(16) 0.0012(15) 0.0002(17)
C9 0.0377(17) 0.0433(19) 0.052(2) -0.0010(15) 0.0018(15) -0.0040(15)
C10 0.055(2) 0.0401(19) 0.066(2) 0.0079(17) 0.0013(18) -0.0043(17)
C11 0.092(3) 0.061(3) 0.077(3) 0.020(2) 0.010(3) -0.008(3)
C12 0.0293(15) 0.0386(17) 0.0419(17) -0.0037(13) -0.0005(13) -0.0049(14)

loop_
_atom_type_symbol
_atom_type_description
_atom_type_scat_dispersion_real
_atom_type_scat_dispersion_imag
_atom_type_scat_source
C C 0.0033 0.0016 'International Tables Vol C Tables 4.2.6.8 and 6.1.1.4'
H H 0.0000 0.0000 'International Tables Vol C Tables 4.2.6.8 and 6.1.1.4'
N N 0.0061 0.0033 'International Tables Vol C Tables 4.2.6.8 and 6.1.1.4'
S S 0.1246 0.1234 'International Tables Vol C Tables 4.2.6.8 and 6.1.1.4'
Ni Ni 0.3393 1.1124 'International Tables Vol C Tables 4.2.6.8 and 6.1.1.4'

loop_
_geom_angle_atom_site_label_1
_geom_angle_atom_site_label_2
_geom_angle_atom_site_label_3
_geom_angle
_geom_angle_site_symmetry_1
_geom_angle_site_symmetry_3
C1 Ni1 C1 90.80(18) . 2
C1 Ni1 N3 90.37(12) . .
C1 Ni1 N3 173.30(13) 2 .
C1 Ni1 N3 173.30(13) . 2
C1 Ni1 N3 90.37(12) 2 2
N3 Ni1 N3 89.22(16) . 2
C1 N1 C7 109.4(3) . .
C1 N1 C9 127.0(3) . .
C7 N1 C9 123.5(3) . .
C1 N2 C2 110.3(3) . .
C1 N2 C8 125.2(3) . .
C2 N2 C8 124.4(3) . .
C12 N3 Ni1 173.1(2) . .
N2 C1 N1 106.7(3) . .
N2 C1 Ni1 123.0(2) . .
N1 C1 Ni1 130.2(2) . .
C7 C2 N2 106.5(3) . .
C7 C2 C3 122.5(3) . .
N2 C2 C3 131.0(3) . .
C4 C3 C2 115.3(4) . .
C3 C4 C5 122.1(4) . .
C6 C5 C4 122.0(4) . .
C5 C6 C7 116.3(4) . .
C2 C7 C6 121.8(3) . .
C2 C7 N1 107.0(3) . .
C6 C7 N1 131.2(3) . .
N1 C9 C10 113.2(3) . .
C11 C10 C9 111.0(3) . .
N3 C12 S1 179.1(3) . .

loop_
_geom_bond_atom_site_label_1
_geom_bond_atom_site_label_2
_geom_bond_distance
_geom_bond_site_symmetry_2
Ni1 C1 1.881(3) .
Ni1 C1 1.881(3) 2
Ni1 N3 1.889(3) .
Ni1 N3 1.889(3) 2
S1 C12 1.624(3) .
N1 C1 1.356(4) .
N1 C7 1.395(4) .
N1 C9 1.466(4) .
N2 C1 1.345(4) .
N2 C2 1.390(4) .
N2 C8 1.457(4) .
N3 C12 1.154(4) .
C2 C7 1.365(5) .
C2 C3 1.397(5) .
C3 C4 1.381(5) .
C4 C5 1.393(6) .
C5 C6 1.368(5) .
C6 C7 1.393(4) .
C9 C10 1.525(5) .
C10 C11 1.523(6) .
